data_4108661
loop_
_publ_author_name
'Yutaka Matsuo'
'Akihiko Iwashita'
'Yoko Abe'
'Chang-Zhi Li'
'Keiko Matsuo'
'Masahiko Hashiguchi'
'Eiichi Nakamura'

_publ_contact_author 'MATSUO, Yutaka'
_publ_contact_author_email matsuo@chem.s.u-tokyo.ac.jp
_publ_section_title
;
 Regioselective Synthesis of 1,4-Di(organo)[60]fullerenes through
 DMF-assisted Monoaddition of Silylmethyl Grignard Reagents and Subsequent
 Alkylation Reaction
;
_journal_name_full 'Journal of the American Chemical Society'
_journal_page_first 15429
_journal_page_last 15436
_journal_paper_doi 10.1021/ja8041299
_journal_volume 130
_journal_year 2008
_chemical_compound_source 'synthesis as described'
_chemical_formula_moiety 'C78 H26 Si2'
_chemical_formula_sum 'C78 H26 Si2'
_chemical_formula_weight 1019.17
_chemical_name_systematic
;
 C60CH2SiMe2Ph2
;
_space_group_IT_number 14
_symmetry_cell_setting monoclinic
_symmetry_Int_Tables_number 14
_symmetry_space_group_name_Hall '-P 2yn'
_symmetry_space_group_name_H-M 'P 1 21/n 1'
_atom_sites_solution_hydrogens geom
_atom_sites_solution_primary direct
_atom_sites_solution_secondary difmap
_audit_creation_date 2008-08-21T13:30:52-00:00
_cell_angle_alpha 90
_cell_angle_beta 97.1370(10)
_cell_angle_gamma 90
_cell_formula_units_Z 4
_cell_length_a 10.3602(2)
_cell_length_b 19.0203(4)
_cell_length_c 22.6650(4)
_cell_measurement_reflns_used 25393
_cell_measurement_temperature 123(2)
_cell_measurement_theta_max 68.2
_cell_measurement_theta_min 3
_cell_measurement_wavelength 1.54178
_cell_volume 4431.63(15)
_computing_cell_refinement 'CrystalClear (RIGAKU)'
_computing_data_collection 'CrystalClear (RIGAKU)'
_computing_data_reduction 'CrystalClear (RIGAKU)'
_computing_molecular_graphics 'Ortep-3 for Windows (Farrugia, 1997)'
_computing_structure_refinement 'SHELXL-97 (Sheldrick, 1997)'
_computing_structure_solution 'SIR92 (Giacovazzo et al, 1993)'
_diffrn_ambient_temperature 123(2)
_diffrn_measured_fraction_theta_full 0.989
_diffrn_measured_fraction_theta_max 0.989
_diffrn_measurement_device_type 'Imaging Plate'
_diffrn_measurement_method oscillation
_diffrn_radiation_monochromator graphite
_diffrn_radiation_probe x-ray
_diffrn_radiation_type CuK\a
_diffrn_radiation_wavelength 1.54173
_diffrn_reflns_av_R_equivalents 0.1095
_diffrn_reflns_av_unetI/netI 0.0996
_diffrn_reflns_limit_h_max 12
_diffrn_reflns_limit_h_min -12
_diffrn_reflns_limit_k_max 22
_diffrn_reflns_limit_k_min -22
_diffrn_reflns_limit_l_max 26
_diffrn_reflns_limit_l_min -26
_diffrn_reflns_number 50392
_diffrn_reflns_theta_full 68.2
_diffrn_reflns_theta_max 68.2
_diffrn_reflns_theta_min 3.0
_diffrn_standards_decay_% NA
_diffrn_standards_interval_count NA
_diffrn_standards_number NA
_exptl_absorpt_coefficient_mu 1.171
_exptl_absorpt_correction_type none
_exptl_crystal_colour black
_exptl_crystal_density_diffrn 1.528
_exptl_crystal_description prism
_exptl_crystal_F_000 2088
_exptl_crystal_size_max 0.20
_exptl_crystal_size_mid 0.05
_exptl_crystal_size_min 0.05
_refine_diff_density_max 0.436
_refine_diff_density_min -0.45
_refine_diff_density_rms 0.068
_refine_ls_extinction_coef 0.0032(8)
_refine_ls_extinction_expression Fc^*^=kFc[1+0.001xFc^2^\l^3^/sin(2\q)]^-1/4^
_refine_ls_extinction_method SHELXL
_refine_ls_goodness_of_fit_ref 0.986
_refine_ls_hydrogen_treatment constr
_refine_ls_matrix_type full
_refine_ls_number_parameters 770
_refine_ls_number_reflns 8033
_refine_ls_number_restraints 0
_refine_ls_restrained_S_all 0.986
_refine_ls_R_factor_all 0.168
_refine_ls_R_factor_gt 0.0989
_refine_ls_shift/su_max 0.002
_refine_ls_shift/su_mean 0
_refine_ls_structure_factor_coef Fsqd
_refine_ls_weighting_details 'calc w=1/[\s^2^(Fo^2^)+(0.1578P)^2^+0.0000P] where P=(Fo^2^+2Fc^2^)/3'
_refine_ls_weighting_scheme calc
_refine_ls_wR_factor_gt 0.2388
_refine_ls_wR_factor_ref 0.3024
_reflns_number_gt 3503
_reflns_number_total 8033
_reflns_threshold_expression >2sigma(I)
_cod_data_source_file ja8041299_si_004.cif
_cod_data_source_block SIMEFPhPh
_cod_database_code 4108661

loop_
_symmetry_equiv_pos_as_xyz
'x, y, z'
'-x+1/2, y+1/2, -z+1/2'
'-x, -y, -z'
'x-1/2, -y-1/2, z-1/2'

loop_
_atom_site_label
_atom_site_type_symbol
_atom_site_fract_x
_atom_site_fract_y
_atom_site_fract_z
_atom_site_U_iso_or_equiv
_atom_site_adp_type
_atom_site_occupancy
_atom_site_symmetry_multiplicity
_atom_site_calc_flag
_atom_site_refinement_flags
_atom_site_disorder_assembly
_atom_site_disorder_group
Si1 Si -0.16006(15) 0.14399(7) 0.86240(7) 0.0693(5) Uani 1 1 d . A 1
Si2 Si 0.22388(16) 0.24922(7) 1.07766(7) 0.0760(5) Uani 1 1 d . A 1
C1 C 0.0643(5) 0.2413(2) 0.8496(2) 0.0631(13) Uani 1 1 d . A 1
C2 C -0.0198(5) 0.3017(2) 0.8691(3) 0.0683(15) Uani 1 1 d . A 1
C3 C 0.0127(5) 0.3404(2) 0.9194(2) 0.0600(13) Uani 1 1 d . A 1
C4 C 0.1343(5) 0.3279(2) 0.9635(2) 0.0679(14) Uani 1 1 d . A 1
C5 C 0.2323(5) 0.2909(2) 0.9304(2) 0.0639(13) Uani 1 1 d . A 1
C6 C 0.2024(5) 0.2529(2) 0.8807(3) 0.0669(14) Uani 1 1 d . A 1
C7 C 0.3070(7) 0.2508(3) 0.8449(4) 0.086(2) Uani 1 1 d . A 1
C8 C 0.2985(13) 0.2522(4) 0.7902(6) 0.143(4) Uani 1 1 d . A 1
C9 C 0.1789(8) 0.2555(3) 0.7585(4) 0.095(2) Uani 1 1 d . A 1
C10 C 0.0688(6) 0.2563(2) 0.7832(2) 0.0698(15) Uani 1 1 d . A 1
C11 C -0.0308(7) 0.3037(3) 0.7583(3) 0.095(2) Uani 1 1 d . A 1
C12 C -0.0947(6) 0.3367(3) 0.8200(4) 0.093(2) Uani 1 1 d . A 1
C13 C -0.1324(7) 0.4018(5) 0.8203(6) 0.141(4) Uani 1 1 d . A 1
C14 C -0.1107(7) 0.4365(6) 0.8667(4) 0.111(3) Uani 1 1 d . A 1
C15 C -0.0347(6) 0.4116(3) 0.9184(3) 0.0721(15) Uani 1 1 d . A 1
C16 C 0.0563(9) 0.4566(3) 0.9500(3) 0.106(3) Uani 1 1 d . A 1
C17 C 0.1838(7) 0.4033(3) 0.9754(3) 0.086(2) Uani 1 1 d . A 1
C18 C 0.2968(13) 0.4281(5) 0.9745(4) 0.146(4) Uani 1 1 d . A 1
C19 C 0.3844(10) 0.3836(4) 0.9584(3) 0.112(3) Uani 1 1 d . A 1
C20 C 0.3630(5) 0.3202(3) 0.9352(3) 0.0656(14) Uani 1 1 d . A 1
C21 C 0.4260(6) 0.2985(4) 0.8874(4) 0.106(3) Uani 1 1 d . A 1
C22 C 0.5009(9) 0.3337(5) 0.8575(5) 0.132(3) Uani 1 1 d . A 1
C23 C 0.4780(8) 0.3276(4) 0.7900(4) 0.094(2) Uani 1 1 d . A 1
C24 C 0.3912(9) 0.3021(4) 0.7531(5) 0.111(3) Uani 1 1 d . A 1
C25 C 0.3186(13) 0.3265(5) 0.7076(5) 0.139(4) Uani 1 1 d . A 1
C26 C 0.1799(10) 0.3076(5) 0.7008(4) 0.110(3) Uani 1 1 d . A 1
C27 C 0.0801(13) 0.3437(4) 0.6857(4) 0.111(3) Uani 1 1 d . A 1
C28 C -0.0222(12) 0.3447(6) 0.7132(5) 0.143(4) Uani 1 1 d . A 1
C29 C -0.0850(10) 0.4162(4) 0.7194(5) 0.132(4) Uani 1 1 d . A 1
C30 C -0.1274(6) 0.4540(5) 0.7638(4) 0.096(2) Uani 1 1 d . A 1
C31 C -0.0901(9) 0.5159(5) 0.7827(6) 0.144(4) Uani 1 1 d . A 1
C32 C -0.0739(7) 0.5220(4) 0.8514(4) 0.092(2) Uani 1 1 d . A 1
C33 C 0.0141(9) 0.5468(5) 0.8900(6) 0.124(3) Uani 1 1 d . A 1
C34 C 0.0942(15) 0.5240(5) 0.9349(5) 0.147(4) Uani 1 1 d . A 1
C35 C 0.2253(10) 0.5388(5) 0.9433(4) 0.121(3) Uani 1 1 d . A 1
C36 C 0.3324(10) 0.5058(4) 0.9540(3) 0.095(2) Uani 1 1 d . A 1
C37 C 0.4374(12) 0.5011(7) 0.9258(6) 0.162(4) Uani 1 1 d . A 1
C38 C 0.4906(8) 0.4325(4) 0.9208(4) 0.110(3) Uani 1 1 d . A 1
C39 C 0.5319(6) 0.3963(5) 0.8785(4) 0.0937(19) Uani 1 1 d . A 1
C40 C 0.5443(8) 0.4478(5) 0.8233(6) 0.137(3) Uani 1 1 d . A 1
C41 C 0.5143(8) 0.4134(7) 0.7725(4) 0.121(3) Uani 1 1 d . A 1
C42 C 0.4400(6) 0.4373(3) 0.7234(3) 0.0816(17) Uani 1 1 d . A 1
C43 C 0.3512(8) 0.3910(3) 0.6932(3) 0.093(2) Uani 1 1 d . A 1
C44 C 0.2262(11) 0.4443(4) 0.6684(3) 0.118(3) Uani 1 1 d . A 1
C45 C 0.1179(13) 0.4201(6) 0.6660(4) 0.142(3) Uani 1 1 d . A 1
C46 C 0.0213(7) 0.4640(3) 0.6820(3) 0.0875(18) Uani 1 1 d . A 1
C47 C 0.0392(6) 0.5290(3) 0.7058(3) 0.0778(16) Uani 1 1 d . A 1
C48 C -0.0155(10) 0.5528(5) 0.7558(5) 0.124(3) Uani 1 1 d . A 1
C49 C 0.0986(8) 0.6012(3) 0.7973(5) 0.097(2) Uani 1 1 d . A 1
C50 C 0.1148(13) 0.5982(4) 0.8522(6) 0.137(4) Uani 1 1 d . A 1
C51 C 0.2266(13) 0.5944(4) 0.8840(4) 0.114(3) Uani 1 1 d . A 1
C52 C 0.3346(8) 0.5922(3) 0.8578(3) 0.0839(18) Uani 1 1 d . A 1
C53 C 0.4404(11) 0.5440(5) 0.8823(5) 0.136(4) Uani 1 1 d . A 1
C54 C 0.5006(6) 0.5133(3) 0.8223(4) 0.095(2) Uani 1 1 d . A 1
C55 C 0.4234(6) 0.5478(3) 0.7746(3) 0.0838(17) Uani 1 1 d . A 1
C56 C 0.3932(6) 0.5080(3) 0.7228(3) 0.0772(16) Uani 1 1 d . A 1
C57 C 0.2653(8) 0.5127(3) 0.6906(3) 0.0866(18) Uani 1 1 d . A 1
C58 C 0.1714(7) 0.5571(3) 0.7113(3) 0.0852(18) Uani 1 1 d . A 1
C59 C 0.2035(7) 0.5974(3) 0.7636(3) 0.0804(17) Uani 1 1 d . A 1
C60 C 0.3287(6) 0.5929(2) 0.7952(3) 0.0706(15) Uani 1 1 d . A 1
C61 C 0.0158(5) 0.1652(2) 0.8597(2) 0.0719(15) Uani 1 1 d . A 1
H61A H 0.0628 0.1489 0.8968 0.086 Uiso 1 1 calc R A 1
H61B H 0.0443 0.1363 0.8285 0.086 Uiso 1 1 calc R A 1
C62 C -0.2712(6) 0.1815(3) 0.8000(3) 0.0862(17) Uani 1 1 d . A 1
H62A H -0.249 0.1633 0.7631 0.129 Uiso 1 1 calc R A 1
H62B H -0.263 0.2318 0.8003 0.129 Uiso 1 1 calc R A 1
H62C H -0.3592 0.1689 0.8044 0.129 Uiso 1 1 calc R A 1
C63 C -0.1699(5) 0.0463(3) 0.8632(3) 0.0825(17) Uani 1 1 d . A 1
H63A H -0.1495 0.0281 0.826 0.124 Uiso 1 1 calc R A 1
H63B H -0.2563 0.0322 0.8692 0.124 Uiso 1 1 calc R A 1
H63C H -0.1089 0.0283 0.8949 0.124 Uiso 1 1 calc R A 1
C64 C -0.2002(5) 0.1783(3) 0.9348(3) 0.0696(14) Uani 1 1 d . A 1
C65 C -0.1651(6) 0.1408(3) 0.9877(3) 0.0816(17) Uani 1 1 d . A 1
H65 H -0.1276 0.0966 0.9854 0.098 Uiso 1 1 calc R A 1
C66 C -0.1838(6) 0.1664(3) 1.0424(3) 0.0889(18) Uani 1 1 d . A 1
H66 H -0.1592 0.1395 1.0762 0.107 Uiso 1 1 calc R A 1
C67 C -0.2388(6) 0.2316(3) 1.0479(3) 0.0867(18) Uani 1 1 d . A 1
H67 H -0.2508 0.2492 1.0851 0.104 Uiso 1 1 calc R A 1
C68 C -0.2756(6) 0.2703(3) 0.9973(3) 0.0824(17) Uani 1 1 d . A 1
H68 H -0.3131 0.3144 1.0004 0.099 Uiso 1 1 calc R A 1
C69 C -0.2574(5) 0.2444(3) 0.9418(3) 0.0731(15) Uani 1 1 d . A 1
H69 H -0.2837 0.2714 0.9083 0.088 Uiso 1 1 calc R A 1
C70 C 0.0975(5) 0.2907(3) 1.0208(2) 0.0741(15) Uani 1 1 d . A 1
H70A H 0.0352 0.2541 1.0076 0.089 Uiso 1 1 calc R A 1
H70B H 0.0513 0.3251 1.0419 0.089 Uiso 1 1 calc R A 1
C71 C 0.3532(6) 0.3117(3) 1.1075(3) 0.0913(19) Uani 1 1 d . A 1
H71A H 0.3148 0.3506 1.126 0.137 Uiso 1 1 calc R A 1
H71B H 0.3976 0.3287 1.0756 0.137 Uiso 1 1 calc R A 1
H71C H 0.414 0.2882 1.1364 0.137 Uiso 1 1 calc R A 1
C72 C 0.1365(6) 0.2185(3) 1.1393(2) 0.0884(18) Uani 1 1 d . A 1
H72A H 0.1009 0.2581 1.1579 0.133 Uiso 1 1 calc R A 1
H72B H 0.1959 0.1939 1.1681 0.133 Uiso 1 1 calc R A 1
H72C H 0.0674 0.1874 1.1239 0.133 Uiso 1 1 calc R A 1
C73 C 0.2928(6) 0.1732(3) 1.0411(3) 0.0745(15) Uani 1 1 d . A 1
C74 C 0.2129(6) 0.1172(3) 1.0203(3) 0.0836(17) Uani 1 1 d . A 1
H74 H 0.1279 0.1158 1.0295 0.1 Uiso 1 1 calc R A 1
C75 C 0.2568(8) 0.0630(3) 0.9861(3) 0.097(2) Uani 1 1 d . A 1
H75 H 0.2017 0.0261 0.9728 0.116 Uiso 1 1 calc R A 1
C76 C 0.3826(9) 0.0649(4) 0.9724(3) 0.105(2) Uani 1 1 d . A 1
H76 H 0.4126 0.0293 0.9494 0.126 Uiso 1 1 calc R A 1
C77 C 0.4640(7) 0.1192(4) 0.9926(3) 0.103(2) Uani 1 1 d . A 1
H77 H 0.5491 0.12 0.9836 0.124 Uiso 1 1 calc R A 1
C78 C 0.4203(6) 0.1726(3) 1.0262(3) 0.0897(18) Uani 1 1 d . A 1
H78 H 0.4766 0.2091 1.0392 0.108 Uiso 1 1 calc R A 1
C101 C -0.1085(16) 0.3458(9) 0.7700(9) 0.024(4) Uiso 0.2 1 d P B 2
C102 C 0.1624(17) 0.4636(9) 0.9724(7) 0.022(3) Uiso 0.2 1 d P C 2
C103 C 0.231(2) 0.3856(10) 0.6727(8) 0.032(4) Uiso 0.2 1 d P D 2
C104 C -0.0270(19) 0.4009(12) 0.6916(9) 0.028(4) Uiso 0.2 1 d P E 2
C105 C 0.5207(16) 0.3772(11) 0.8122(10) 0.106(5) Uiso 0.5 1 d P F 2
C106 C 0.4046(18) 0.2812(9) 0.8370(9) 0.028(4) Uiso 0.2 1 d P G 2
C107 C 0.496(2) 0.5025(13) 0.8775(12) 0.041(5) Uiso 0.2 1 d P H 2
C108 C 0.4136(18) 0.4464(10) 0.9539(8) 0.023(4) Uiso 0.2 1 d P I 2
C109 C -0.0196(17) 0.5738(9) 0.8087(9) 0.030(4) Uiso 0.2 1 d P J 2
C111 C -0.1363(16) 0.4725(9) 0.8264(9) 0.024(4) Uiso 0.2 1 d P K 2
C110 C 0.1354(18) 0.5681(9) 0.9176(8) 0.020(4) Uiso 0.2 1 d P L 2
C112 C 0.2553(18) 0.2831(8) 0.7267(8) 0.016(3) Uiso 0.2 1 d P M 2

loop_
_atom_site_aniso_label
_atom_site_aniso_U_11
_atom_site_aniso_U_22
_atom_site_aniso_U_33
_atom_site_aniso_U_23
_atom_site_aniso_U_13
_atom_site_aniso_U_12
Si1 0.0798(11) 0.0457(8) 0.0824(11) -0.0028(7) 0.0095(8) -0.0094(7)
Si2 0.0815(11) 0.0588(9) 0.0882(12) 0.0024(8) 0.0121(9) -0.0106(7)
C1 0.072(3) 0.040(2) 0.077(4) 0.002(2) 0.010(3) -0.002(2)
C2 0.063(3) 0.045(3) 0.099(4) -0.004(3) 0.019(3) -0.005(2)
C3 0.059(3) 0.045(3) 0.077(4) 0.005(3) 0.015(3) -0.003(2)
C4 0.077(4) 0.050(3) 0.080(4) -0.001(3) 0.021(3) -0.004(2)
C5 0.075(4) 0.046(3) 0.072(4) 0.007(3) 0.014(3) 0.005(2)
C6 0.075(4) 0.040(3) 0.087(4) 0.007(3) 0.014(3) 0.004(2)
C7 0.108(5) 0.050(3) 0.107(5) 0.017(4) 0.045(5) 0.019(3)
C8 0.213(12) 0.058(4) 0.167(10) 0.001(6) 0.056(10) 0.030(6)
C9 0.096(5) 0.050(3) 0.145(7) -0.026(4) 0.034(5) -0.003(3)
C10 0.093(4) 0.040(3) 0.075(4) -0.009(3) 0.006(3) -0.008(3)
C11 0.106(5) 0.064(4) 0.103(5) 0.033(4) -0.033(4) -0.036(4)
C12 0.065(4) 0.051(3) 0.160(7) 0.026(4) -0.004(4) -0.010(3)
C13 0.064(5) 0.116(8) 0.241(13) 0.014(8) 0.011(6) -0.008(4)
C14 0.072(5) 0.164(9) 0.099(6) -0.013(6) 0.019(4) 0.024(5)
C15 0.083(4) 0.048(3) 0.088(4) -0.003(3) 0.022(3) 0.008(3)
C16 0.189(8) 0.046(3) 0.098(5) -0.022(3) 0.079(5) -0.037(4)
C17 0.109(5) 0.076(4) 0.074(4) -0.002(3) 0.012(4) -0.047(4)
C18 0.210(12) 0.116(8) 0.106(7) -0.010(6) -0.004(7) -0.014(8)
C19 0.168(8) 0.070(5) 0.088(5) 0.009(4) -0.024(5) -0.004(5)
C20 0.063(3) 0.049(3) 0.084(4) 0.010(3) 0.004(3) 0.000(2)
C21 0.062(4) 0.124(6) 0.138(7) 0.077(6) 0.032(4) 0.024(4)
C22 0.115(7) 0.121(7) 0.153(9) 0.016(7) -0.015(6) 0.032(6)
C23 0.110(6) 0.085(5) 0.089(6) 0.002(4) 0.018(5) 0.039(4)
C24 0.101(6) 0.105(6) 0.132(8) -0.044(6) 0.039(6) 0.005(5)
C25 0.188(12) 0.121(8) 0.110(7) -0.027(6) 0.036(7) 0.048(8)
C26 0.095(6) 0.117(7) 0.124(7) -0.060(6) 0.034(6) -0.031(5)
C27 0.153(9) 0.071(5) 0.100(6) -0.017(4) -0.022(6) 0.001(6)
C28 0.155(10) 0.126(9) 0.134(9) -0.008(7) -0.044(7) -0.054(8)
C29 0.130(7) 0.065(5) 0.175(9) -0.029(5) -0.086(7) 0.028(5)
C30 0.067(4) 0.105(6) 0.114(6) 0.018(5) -0.001(4) -0.002(4)
C31 0.092(6) 0.102(7) 0.227(14) -0.011(8) -0.017(7) 0.044(5)
C32 0.094(5) 0.102(6) 0.082(5) 0.006(4) 0.013(4) 0.034(4)
C33 0.118(7) 0.092(6) 0.161(9) -0.055(7) 0.009(7) 0.035(5)
C34 0.210(14) 0.114(8) 0.128(8) -0.044(7) 0.066(9) 0.025(8)
C35 0.094(6) 0.127(7) 0.147(8) -0.082(6) 0.033(6) -0.029(6)
C36 0.108(6) 0.084(5) 0.088(5) -0.024(4) -0.005(5) -0.003(5)
C37 0.145(10) 0.180(13) 0.150(10) -0.056(10) -0.026(8) -0.058(9)
C38 0.098(5) 0.069(4) 0.148(7) -0.035(5) -0.043(5) 0.008(4)
C39 0.075(4) 0.097(5) 0.108(6) 0.002(5) 0.007(4) 0.008(4)
C40 0.082(5) 0.117(8) 0.217(12) 0.023(8) 0.043(7) -0.016(5)
C41 0.084(5) 0.183(10) 0.100(6) 0.033(7) 0.026(5) -0.005(5)
C42 0.086(4) 0.068(4) 0.095(5) 0.014(3) 0.026(4) 0.000(3)
C43 0.139(6) 0.046(3) 0.103(5) -0.005(3) 0.054(5) -0.005(4)
C44 0.167(8) 0.104(6) 0.083(5) 0.008(4) 0.017(5) -0.063(6)
C45 0.189(11) 0.139(9) 0.095(6) 0.004(6) 0.002(7) 0.008(8)
C46 0.105(5) 0.067(4) 0.085(5) 0.009(3) -0.006(4) 0.002(4)
C47 0.087(4) 0.058(3) 0.085(4) 0.018(3) -0.001(3) 0.011(3)
C48 0.117(7) 0.103(6) 0.158(9) 0.069(6) 0.039(7) 0.052(6)
C49 0.102(6) 0.050(4) 0.139(7) 0.022(5) 0.014(6) 0.011(3)
C50 0.182(11) 0.049(4) 0.186(12) -0.002(6) 0.052(11) 0.024(6)
C51 0.170(10) 0.051(4) 0.124(8) -0.020(4) 0.037(7) -0.017(5)
C52 0.110(5) 0.047(3) 0.096(5) -0.004(3) 0.016(4) -0.021(3)
C53 0.180(9) 0.082(6) 0.126(8) 0.047(6) -0.063(7) -0.075(6)
C54 0.073(4) 0.052(3) 0.160(8) 0.018(4) 0.015(4) -0.006(3)
C55 0.089(4) 0.057(3) 0.107(5) 0.014(4) 0.017(4) -0.013(3)
C56 0.096(5) 0.053(3) 0.087(4) 0.010(3) 0.028(4) -0.008(3)
C57 0.131(6) 0.054(3) 0.076(4) 0.014(3) 0.020(4) -0.010(4)
C58 0.113(5) 0.052(3) 0.088(5) 0.026(3) 0.003(4) -0.007(3)
C59 0.099(5) 0.040(3) 0.102(5) 0.017(3) 0.012(4) -0.003(3)
C60 0.091(4) 0.040(3) 0.081(4) 0.010(3) 0.016(3) -0.008(3)
C61 0.091(4) 0.038(2) 0.089(4) -0.005(2) 0.020(3) -0.007(2)
C62 0.097(4) 0.057(3) 0.101(4) -0.003(3) -0.002(3) -0.012(3)
C63 0.085(4) 0.060(3) 0.103(5) -0.007(3) 0.012(3) -0.008(3)
C64 0.077(4) 0.046(3) 0.086(4) 0.006(3) 0.011(3) -0.005(2)
C65 0.093(4) 0.054(3) 0.100(5) -0.005(3) 0.019(4) -0.009(3)
C66 0.117(5) 0.070(4) 0.083(4) 0.001(3) 0.020(4) -0.011(3)
C67 0.095(5) 0.080(4) 0.089(5) -0.007(4) 0.028(4) -0.017(3)
C68 0.085(4) 0.058(3) 0.108(5) -0.017(4) 0.026(4) -0.011(3)
C69 0.071(4) 0.059(3) 0.090(4) 0.001(3) 0.012(3) -0.004(2)
C70 0.079(4) 0.054(3) 0.090(4) 0.006(3) 0.017(3) -0.006(3)
C71 0.109(5) 0.079(4) 0.083(4) -0.001(3) -0.001(4) -0.020(3)
C72 0.103(5) 0.079(4) 0.082(4) -0.005(3) 0.006(3) -0.006(3)
C73 0.075(4) 0.062(3) 0.086(4) 0.013(3) 0.009(3) -0.006(3)
C74 0.084(4) 0.055(3) 0.113(5) 0.005(3) 0.015(4) -0.005(3)
C75 0.112(6) 0.064(4) 0.112(5) -0.004(4) 0.004(4) -0.003(4)
C76 0.118(6) 0.089(5) 0.110(6) -0.009(4) 0.021(5) 0.025(4)
C77 0.077(4) 0.108(5) 0.128(6) -0.008(5) 0.024(4) 0.007(4)
C78 0.084(4) 0.080(4) 0.105(5) 0.009(4) 0.012(4) 0.001(3)

loop_
_atom_type_symbol
_atom_type_description
_atom_type_scat_dispersion_real
_atom_type_scat_dispersion_imag
_atom_type_scat_source
C C 0.0033 0.0016 'International Tables Vol C Tables 4.2.6.8 and 6.1.1.4'
H H 0 0 'International Tables Vol C Tables 4.2.6.8 and 6.1.1.4'
Si Si 0.0817 0.0704 'International Tables Vol C Tables 4.2.6.8 and 6.1.1.4'

loop_
_geom_angle_atom_site_label_1
_geom_angle_atom_site_label_2
_geom_angle_atom_site_label_3
_geom_angle
C62 Si1 C64 110.6(3)
C62 Si1 C63 111.3(3)
C64 Si1 C63 108.8(2)
C62 Si1 C61 114.0(3)
C64 Si1 C61 106.2(2)
C63 Si1 C61 105.7(2)
C72 Si2 C73 110.0(3)
C72 Si2 C71 109.0(3)
C73 Si2 C71 111.3(3)
C72 Si2 C70 106.5(2)
C73 Si2 C70 107.1(2)
C71 Si2 C70 112.9(2)
C6 C1 C10 106.5(4)
C6 C1 C2 106.9(4)
C10 C1 C2 103.3(4)
C6 C1 C61 111.5(4)
C10 C1 C61 111.4(4)
C2 C1 C61 116.5(4)
C3 C2 C12 116.7(5)
C3 C2 C1 123.6(5)
C12 C2 C1 113.2(5)
C2 C3 C15 116.5(5)
C2 C3 C4 124.1(4)
C15 C3 C4 114.2(5)
C5 C4 C3 107.3(4)
C5 C4 C17 107.0(5)
C3 C4 C17 101.5(4)
C5 C4 C70 116.8(4)
C3 C4 C70 110.3(4)
C17 C4 C70 112.7(4)
C6 C5 C20 112.6(5)
C6 C5 C4 124.7(5)
C20 C5 C4 117.4(5)
C5 C6 C7 112.3(6)
C5 C6 C1 124.7(5)
C7 C6 C1 117.7(5)
C8 C7 C6 127.2(9)
C8 C7 C21 120.4(8)
C6 C7 C21 102.0(6)
C7 C8 C9 118.8(11)
C7 C8 C24 123.4(11)
C9 C8 C24 104.8(9)
C10 C9 C8 123.5(9)
C10 C9 C26 114.7(7)
C8 C9 C26 110.8(8)
C9 C10 C11 117.0(7)
C9 C10 C1 122.7(6)
C11 C10 C1 113.2(6)
C28 C11 C10 124.9(9)
C28 C11 C12 119.1(8)
C10 C11 C12 103.8(5)
C13 C12 C2 124.8(9)
C13 C12 C11 119.7(8)
C2 C12 C11 103.4(5)
C14 C13 C12 119.4(12)
C14 C13 C30 108.9(9)
C12 C13 C30 122.5(11)
C13 C14 C15 123.3(10)
C13 C14 C32 110.8(9)
C15 C14 C32 111.8(7)
C16 C15 C14 119.4(7)
C16 C15 C3 111.0(6)
C14 C15 C3 119.0(6)
C34 C16 C15 128.8(9)
C34 C16 C17 113.5(9)
C15 C16 C17 104.7(5)
C18 C17 C4 129.5(8)
C18 C17 C16 116.8(7)
C4 C17 C16 105.6(5)
C17 C18 C19 115.6(10)
C17 C18 C36 126.5(10)
C19 C18 C36 108.6(10)
C20 C19 C18 127.3(10)
C20 C19 C38 112.1(7)
C18 C19 C38 106.8(8)
C19 C20 C21 120.5(7)
C19 C20 C5 119.1(6)
C21 C20 C5 110.4(6)
C22 C21 C20 129.0(9)
C22 C21 C7 114.7(8)
C20 C21 C7 102.6(5)
C21 C22 C39 114.9(11)
C21 C22 C23 117.5(9)
C39 C22 C23 115.8(9)
C24 C23 C22 135.5(9)
C24 C23 C41 111.8(8)
C22 C23 C41 98.5(8)
C23 C24 C25 134.4(11)
C23 C24 C8 107.3(10)
C25 C24 C8 107.2(10)
C24 C25 C43 112.9(12)
C24 C25 C26 117.6(11)
C43 C25 C26 118.4(9)
C27 C26 C25 131.1(11)
C27 C26 C9 117.5(8)
C25 C26 C9 99.6(9)
C26 C27 C28 125.0(11)
C26 C27 C45 110.8(12)
C28 C27 C45 111.6(9)
C27 C28 C11 120.8(12)
C27 C28 C29 116.3(11)
C11 C28 C29 113.1(12)
C30 C29 C28 136.5(10)
C30 C29 C46 111.7(6)
C28 C29 C46 96.8(9)
C31 C30 C29 128.2(9)
C31 C30 C13 109.4(10)
C29 C30 C13 107.8(9)
C48 C31 C30 121.5(13)
C48 C31 C32 116.7(10)
C30 C31 C32 113.0(11)
C33 C32 C31 134.2(9)
C33 C32 C14 111.7(7)
C31 C32 C14 97.6(7)
C32 C33 C34 138.2(11)
C32 C33 C50 107.1(11)
C34 C33 C50 102.0(10)
C33 C34 C35 124.2(12)
C33 C34 C16 109.0(13)
C35 C34 C16 117.2(11)
C36 C35 C34 138.3(10)
C36 C35 C51 111.2(9)
C34 C35 C51 97.0(9)
C35 C36 C37 133.5(10)
C35 C36 C18 106.4(10)
C37 C36 C18 108.0(10)
C53 C37 C36 115.2(14)
C53 C37 C38 118.3(13)
C36 C37 C38 116.5(12)
C39 C38 C37 135.4(10)
C39 C38 C19 111.3(7)
C37 C38 C19 100.1(9)
C38 C39 C22 131.7(9)
C38 C39 C40 108.6(8)
C22 C39 C40 108.1(8)
C54 C40 C41 114.0(12)
C54 C40 C39 121.7(10)
C41 C40 C39 110.1(8)
C40 C41 C42 126.6(11)
C40 C41 C23 107.4(8)
C42 C41 C23 112.9(8)
C41 C42 C43 117.8(7)
C41 C42 C56 118.9(8)
C43 C42 C56 112.8(6)
C25 C43 C42 129.8(8)
C25 C43 C44 115.5(8)
C42 C43 C44 102.6(5)
C45 C44 C57 125.5(11)
C45 C44 C43 117.3(8)
C57 C44 C43 104.8(7)
C44 C45 C46 117.1(11)
C44 C45 C27 126.7(11)
C46 C45 C27 105.5(10)
C47 C46 C45 126.0(8)
C47 C46 C29 110.4(6)
C45 C46 C29 109.6(7)
C46 C47 C48 124.5(7)
C46 C47 C58 116.6(6)
C48 C47 C58 106.5(7)
C31 C48 C47 123.2(11)
C31 C48 C49 117.7(10)
C47 C48 C49 107.4(8)
C50 C49 C59 121.8(9)
C50 C49 C48 122.2(9)
C59 C49 C48 101.8(8)
C49 C50 C51 124.5(13)
C49 C50 C33 120.6(11)
C51 C50 C33 104.3(10)
C50 C51 C52 119.9(11)
C50 C51 C35 112.4(10)
C52 C51 C35 114.9(9)
C51 C52 C60 121.0(8)
C51 C52 C53 118.3(9)
C60 C52 C53 108.7(7)
C37 C53 C52 126.4(13)
C37 C53 C54 116.8(11)
C52 C53 C54 104.1(7)
C40 C54 C55 127.2(9)
C40 C54 C53 118.5(8)
C55 C54 C53 103.0(6)
C56 C55 C54 115.7(6)
C56 C55 C60 120.6(6)
C54 C55 C60 112.0(6)
C55 C56 C42 117.4(6)
C55 C56 C57 119.3(6)
C42 C56 C57 110.7(6)
C58 C57 C56 119.9(6)
C58 C57 C44 118.8(7)
C56 C57 C44 109.0(7)
C57 C58 C59 120.1(6)
C57 C58 C47 115.6(6)
C59 C58 C47 112.9(6)
C60 C59 C49 117.1(7)
C60 C59 C58 120.0(6)
C49 C59 C58 111.4(7)
C59 C60 C52 115.7(6)
C59 C60 C55 120.1(6)
C52 C60 C55 112.2(6)
C1 C61 Si1 122.5(4)
C1 C61 H61A 106.7
Si1 C61 H61A 106.7
C1 C61 H61B 106.7
Si1 C61 H61B 106.7
H61A C61 H61B 106.6
Si1 C62 H62A 109.5
Si1 C62 H62B 109.5
H62A C62 H62B 109.5
Si1 C62 H62C 109.5
H62A C62 H62C 109.5
H62B C62 H62C 109.5
Si1 C63 H63A 109.5
Si1 C63 H63B 109.5
H63A C63 H63B 109.5
Si1 C63 H63C 109.5
H63A C63 H63C 109.5
H63B C63 H63C 109.5
C65 C64 C69 115.2(5)
C65 C64 Si1 120.8(4)
C69 C64 Si1 123.8(4)
C66 C65 C64 122.8(6)
C66 C65 H65 118.6
C64 C65 H65 118.6
C65 C66 C67 120.6(6)
C65 C66 H66 119.7
C67 C66 H66 119.7
C68 C67 C66 118.9(6)
C68 C67 H67 120.6
C66 C67 H67 120.6
C67 C68 C69 120.7(6)
C67 C68 H68 119.7
C69 C68 H68 119.7
C68 C69 C64 121.9(6)
C68 C69 H69 119.1
C64 C69 H69 119.1
C4 C70 Si2 122.2(4)
C4 C70 H70A 106.8
Si2 C70 H70A 106.8
C4 C70 H70B 106.8
Si2 C70 H70B 106.8
H70A C70 H70B 106.6
Si2 C71 H71A 109.5
Si2 C71 H71B 109.5
H71A C71 H71B 109.5
Si2 C71 H71C 109.5
H71A C71 H71C 109.5
H71B C71 H71C 109.5
Si2 C72 H72A 109.5
Si2 C72 H72B 109.5
H72A C72 H72B 109.5
Si2 C72 H72C 109.5
H72A C72 H72C 109.5
H72B C72 H72C 109.5
C74 C73 C78 116.8(6)
C74 C73 Si2 120.1(5)
C78 C73 Si2 122.6(4)
C73 C74 C75 122.0(6)
C73 C74 H74 119
C75 C74 H74 119
C76 C75 C74 119.2(6)
C76 C75 H75 120.4
C74 C75 H75 120.4
C77 C76 C75 120.1(6)
C77 C76 H76 120
C75 C76 H76 120
C76 C77 C78 120.6(7)
C76 C77 H77 119.7
C78 C77 H77 119.7
C77 C78 C73 121.4(6)
C77 C78 H78 119.3
C73 C78 H78 119.3

loop_
_geom_bond_atom_site_label_1
_geom_bond_atom_site_label_2
_geom_bond_distance
Si1 C62 1.851(6)
Si1 C64 1.860(6)
Si1 C63 1.860(5)
Si1 C61 1.875(5)
Si2 C72 1.852(6)
Si2 C73 1.854(6)
Si2 C71 1.855(6)
Si2 C70 1.891(5)
C1 C6 1.531(7)
C1 C10 1.538(7)
C1 C2 1.538(7)
C1 C61 1.558(6)
C2 C3 1.365(7)
C2 C12 1.440(8)
C3 C15 1.440(6)
C3 C4 1.527(7)
C4 C5 1.510(7)
C4 C17 1.535(7)
C4 C70 1.567(7)
C5 C6 1.341(7)
C5 C20 1.456(7)
C6 C7 1.433(8)
C7 C8 1.233(10)
C7 C21 1.725(11)
C8 C9 1.354(12)
C8 C24 1.652(13)
C9 C10 1.333(8)
C9 C26 1.642(13)
C10 C11 1.432(8)
C11 C28 1.297(11)
C11 C12 1.736(11)
C12 C13 1.299(10)
C13 C14 1.239(11)
C13 C30 1.627(13)
C14 C15 1.408(10)
C14 C32 1.716(13)
C15 C16 1.402(9)
C16 C34 1.396(12)
C16 C17 1.707(11)
C17 C18 1.265(12)
C18 C19 1.325(12)
C18 C36 1.606(12)
C19 C20 1.323(8)
C19 C38 1.743(12)
C20 C21 1.395(9)
C21 C22 1.281(11)
C22 C39 1.308(11)
C22 C23 1.523(12)
C23 C24 1.247(10)
C23 C41 1.732(14)
C24 C25 1.286(11)
C25 C43 1.325(11)
C25 C26 1.471(13)
C26 C27 1.252(12)
C27 C28 1.295(12)
C27 C45 1.584(14)
C28 C29 1.522(13)
C29 C30 1.353(12)
C29 C46 1.730(13)
C30 C31 1.295(11)
C31 C48 1.256(12)
C31 C32 1.550(13)
C32 C33 1.272(11)
C33 C34 1.305(13)
C33 C50 1.732(15)
C34 C35 1.377(14)
C35 C36 1.272(11)
C35 C51 1.710(13)
C36 C37 1.330(13)
C37 C53 1.283(13)
C37 C38 1.426(14)
C38 C39 1.295(10)
C39 C40 1.607(12)
C40 C54 1.326(10)
C40 C41 1.327(12)
C41 C42 1.351(10)
C42 C43 1.390(9)
C42 C56 1.429(7)
C43 C44 1.685(13)
C44 C45 1.207(12)
C44 C57 1.435(9)
C45 C46 1.386(11)
C46 C47 1.353(8)
C47 C48 1.402(10)
C47 C58 1.460(8)
C48 C49 1.690(13)
C49 C50 1.237(12)
C49 C59 1.406(10)
C50 C51 1.288(13)
C51 C52 1.331(11)
C52 C60 1.412(8)
C52 C53 1.483(12)
C53 C54 1.670(14)
C54 C55 1.423(9)
C55 C56 1.400(8)
C55 C60 1.424(8)
C56 C57 1.434(8)
C57 C58 1.412(8)
C58 C59 1.417(8)
C59 C60 1.403(8)
C61 H61A 0.97
C61 H61B 0.97
C62 H62A 0.96
C62 H62B 0.96
C62 H62C 0.96
C63 H63A 0.96
C63 H63B 0.96
C63 H63C 0.96
C64 C65 1.404(7)
C64 C69 1.407(7)
C65 C66 1.368(7)
C65 H65 0.93
C66 C67 1.377(8)
C66 H66 0.93
C67 C68 1.376(8)
C67 H67 0.93
C68 C69 1.385(7)
C68 H68 0.93
C69 H69 0.93
C70 H70A 0.97
C70 H70B 0.97
C71 H71A 0.96
C71 H71B 0.96
C71 H71C 0.96
C72 H72A 0.96
C72 H72B 0.96
C72 H72C 0.96
C73 C74 1.394(7)
C73 C78 1.404(8)
C74 C75 1.400(8)
C74 H74 0.93
C75 C76 1.378(9)
C75 H75 0.93
C76 C77 1.377(9)
C76 H76 0.93
C77 C78 1.378(8)
C77 H77 0.93
C78 H78 0.93
